data_7004899
loop_
_publ_author_name
'Jerzykiewicz, Lucjan B.'
'Utko, J\'ozef'
'Duczmal, Marek'
'Sobota, Piotr'

_publ_section_title
;
 Syntheses, structure, and properties of a manganese-calcium cluster
 containing a Mn4Ca2 core.
;
_journal_issue 8
_journal_name_full 'Dalton transactions (Cambridge, England : 2003)'
_journal_page_first 825
_journal_page_last 826
_journal_paper_doi 10.1039/b613320g
_journal_year 2007
_chemical_formula_moiety 'C42 H104 Cl8 Mn8 O28'
_chemical_formula_sum 'C42 H104 Cl8 Mn8 O28'
_chemical_formula_weight 1780.37
_chemical_name_systematic
;
?
;
_space_group_IT_number 15
_symmetry_cell_setting monoclinic
_symmetry_Int_Tables_number 15
_symmetry_space_group_name_Hall '-C 2yc'
_symmetry_space_group_name_H-M 'C 1 2/c 1'
_atom_sites_solution_hydrogens geom
_atom_sites_solution_primary direct
_atom_sites_solution_secondary difmap
_audit_creation_method SHELXL-97
_cell_angle_alpha 90.00
_cell_angle_beta 103.22(3)
_cell_angle_gamma 90.00
_cell_formula_units_Z 4
_cell_length_a 32.270(11)
_cell_length_b 11.210(5)
_cell_length_c 20.783(6)
_cell_measurement_reflns_used 11274
_cell_measurement_temperature 100(2)
_cell_measurement_theta_max 26
_cell_measurement_theta_min 2
_cell_volume 7319(5)
_computing_cell_refinement 'Oxford Diffraion software, CrystAlis 1.171'
_computing_data_collection 'Oxford Diffraion software, CrystAlis 1.171'
_computing_data_reduction 'Oxford Diffraion software, CrystAlis 1.171'
_computing_molecular_graphics 'SHELXTL-NT V5.1, Bruker AXS 1999'
_computing_publication_material 'SHELXTL-NT V5.1, Bruker AXS 1999'
_computing_structure_refinement 'SHELXTL-NT V5.1, Bruker AXS 1999'
_computing_structure_solution 'SHELXTL-NT V5.1, Bruker AXS 1999'
_diffrn_ambient_temperature 100(2)
_diffrn_measured_fraction_theta_full 0.998
_diffrn_measured_fraction_theta_max 0.998
_diffrn_measurement_device_type 'Kuma KM4CCD kappa-axis diffractometer'
_diffrn_measurement_method \w
_diffrn_radiation_monochromator graphite
_diffrn_radiation_source 'fine-focus sealed tube'
_diffrn_radiation_type MoK\a
_diffrn_radiation_wavelength 0.71073
_diffrn_reflns_av_R_equivalents 0.0462
_diffrn_reflns_av_sigmaI/netI 0.0378
_diffrn_reflns_limit_h_max 42
_diffrn_reflns_limit_h_min -42
_diffrn_reflns_limit_k_max 14
_diffrn_reflns_limit_k_min -13
_diffrn_reflns_limit_l_max 27
_diffrn_reflns_limit_l_min -27
_diffrn_reflns_number 48193
_diffrn_reflns_theta_full 28.08
_diffrn_reflns_theta_max 28.08
_diffrn_reflns_theta_min 3.00
_exptl_absorpt_coefficient_mu 1.697
_exptl_absorpt_correction_T_max 0.872
_exptl_absorpt_correction_T_min 0.546
_exptl_absorpt_correction_type analytical
_exptl_absorpt_process_details
;
CrysAlis RED, Oxford Diffraction Ltd.,
Version 1.171.13
Analytical numeric absorption correction using a multifaceted crystal
model based on expressions derived by R.C. Clark & J.S. Reid.
;
_exptl_crystal_colour red-brown
_exptl_crystal_density_diffrn 1.616
_exptl_crystal_density_method 'not measured'
_exptl_crystal_description block
_exptl_crystal_F_000 3664
_exptl_crystal_size_max 0.321
_exptl_crystal_size_mid 0.287
_exptl_crystal_size_min 0.213
_refine_diff_density_max 0.751
_refine_diff_density_min -0.515
_refine_diff_density_rms 0.069
_refine_ls_extinction_method none
_refine_ls_goodness_of_fit_ref 1.078
_refine_ls_hydrogen_treatment mixed
_refine_ls_matrix_type full
_refine_ls_number_parameters 409
_refine_ls_number_reflns 8894
_refine_ls_number_restraints 0
_refine_ls_restrained_S_all 1.078
_refine_ls_R_factor_all 0.0549
_refine_ls_R_factor_gt 0.0354
_refine_ls_shift/su_max 0.004
_refine_ls_shift/su_mean 0.001
_refine_ls_structure_factor_coef Fsqd
_refine_ls_weighting_details 'calc w=1/[\s^2^(Fo^2^)+(0.0343P)^2^+0.0000P] where P=(Fo^2^+2Fc^2^)/3'
_refine_ls_weighting_scheme calc
_refine_ls_wR_factor_gt 0.0657
_refine_ls_wR_factor_ref 0.0702
_reflns_number_gt 7215
_reflns_number_total 8894
_reflns_threshold_expression >2sigma(I)
_cod_data_source_file b613320g.txt
_cod_data_source_block (1)2
_cod_depositor_comments
;
The following automatic conversions were performed:
'_symmetry_cell_setting' value 'Monoclinic' changed to 'monoclinic'
according to '/home/saulius/struct/CIF-dictionaries/cif_core.dic'
dictionary named 'cif_core.dic' version 2.4.1 from 2010-06-29.

Automatic conversion script
Id: cif_fix_enum 1527 2010-12-29 10:47:43Z saulius 
;
_cod_original_sg_symbol_H-M 'C 2/c'
_cod_database_code 7004899

loop_
_symmetry_equiv_pos_as_xyz
'x, y, z'
'-x, y, -z+1/2'
'x+1/2, y+1/2, z'
'-x+1/2, y+1/2, -z+1/2'
'-x, -y, -z'
'x, -y, z-1/2'
'-x+1/2, -y+1/2, -z'
'x+1/2, -y+1/2, z-1/2'

loop_
_atom_site_label
_atom_site_type_symbol
_atom_site_fract_x
_atom_site_fract_y
_atom_site_fract_z
_atom_site_U_iso_or_equiv
_atom_site_adp_type
_atom_site_occupancy
_atom_site_symmetry_multiplicity
_atom_site_calc_flag
_atom_site_refinement_flags
_atom_site_disorder_assembly
_atom_site_disorder_group
Mn1 Mn 0.198062(9) 0.83976(3) 0.479068(16) 0.01325(7) Uani 1 1 d . . .
Mn2 Mn 0.102707(10) 0.77403(3) 0.388648(15) 0.01316(7) Uani 1 1 d . . .
Mn3 Mn 0.126102(10) 1.05547(3) 0.436618(16) 0.01561(8) Uani 1 1 d . . .
Mn4 Mn 0.110929(10) 0.84703(3) 0.543075(16) 0.01547(8) Uani 1 1 d . . .
Cl1 Cl 0.252867(16) 0.76189(4) 0.42019(3) 0.01677(11) Uani 1 1 d . . .
Cl2 Cl 0.036657(17) 0.65922(5) 0.37596(3) 0.02176(12) Uani 1 1 d . . .
Cl3 Cl 0.158384(18) 1.21806(5) 0.38938(3) 0.02464(13) Uani 1 1 d . . .
Cl4 Cl 0.078232(18) 0.99319(5) 0.60452(3) 0.02529(13) Uani 1 1 d . . .
O10 O 0.13968(5) 0.60835(13) 0.37360(7) 0.0202(3) Uani 1 1 d . . .
O11 O 0.14262(4) 0.73078(12) 0.48468(7) 0.0145(3) Uani 1 1 d . . .
C11 C 0.14487(7) 0.60377(18) 0.48933(11) 0.0181(4) Uani 1 1 d . . .
H11A H 0.1161 0.5705 0.4864 0.022 Uiso 1 1 calc R . .
H11B H 0.1632 0.5801 0.5324 0.022 Uiso 1 1 calc R . .
C12 C 0.16297(7) 0.55511(18) 0.43392(11) 0.0192(5) Uani 1 1 d . . .
H12A H 0.1936 0.5752 0.4413 0.023 Uiso 1 1 calc R . .
H12B H 0.1600 0.4672 0.4316 0.023 Uiso 1 1 calc R . .
C13 C 0.15573(8) 0.5709(2) 0.31809(12) 0.0307(6) Uani 1 1 d . . .
H13A H 0.1854 0.5963 0.3242 0.046 Uiso 1 1 calc R . .
H13B H 0.1386 0.6069 0.2777 0.046 Uiso 1 1 calc R . .
H13C H 0.1541 0.4838 0.3143 0.046 Uiso 1 1 calc R . .
O20 O 0.23598(5) 1.01361(12) 0.50124(8) 0.0200(3) Uani 1 1 d . . .
O21 O 0.16193(4) 0.96063(12) 0.52759(7) 0.0156(3) Uani 1 1 d . . .
C21 C 0.19128(7) 1.02349(19) 0.57753(11) 0.0186(5) Uani 1 1 d . . .
H21A H 0.2076 0.9665 0.6101 0.022 Uiso 1 1 calc R . .
H21B H 0.1758 1.0784 0.6010 0.022 Uiso 1 1 calc R . .
C22 C 0.22138(7) 1.09354(19) 0.54566(11) 0.0204(5) Uani 1 1 d . . .
H22A H 0.2065 1.1626 0.5211 0.024 Uiso 1 1 calc R . .
H22B H 0.2458 1.1235 0.5798 0.024 Uiso 1 1 calc R . .
C23 C 0.25827(7) 1.07472(19) 0.45858(13) 0.0244(5) Uani 1 1 d . . .
H23A H 0.2391 1.1323 0.4313 0.037 Uiso 1 1 calc R . .
H23B H 0.2680 1.0167 0.4300 0.037 Uiso 1 1 calc R . .
H23C H 0.2829 1.1168 0.4854 0.037 Uiso 1 1 calc R . .
O30 O 0.09682(5) 0.81969(13) 0.28418(7) 0.0188(3) Uani 1 1 d . . .
O31 O 0.15366(4) 0.90640(12) 0.39105(7) 0.0149(3) Uani 1 1 d . . .
C31 C 0.16339(7) 0.91453(19) 0.32779(10) 0.0178(4) Uani 1 1 d . . .
H31A H 0.1807 0.8448 0.3209 0.021 Uiso 1 1 calc R . .
H31B H 0.1804 0.9874 0.3258 0.021 Uiso 1 1 calc R . .
C32 C 0.12314(7) 0.91860(19) 0.27366(11) 0.0194(5) Uani 1 1 d . . .
H32A H 0.1080 0.9949 0.2754 0.023 Uiso 1 1 calc R . .
H32B H 0.1301 0.9119 0.2298 0.023 Uiso 1 1 calc R . .
C33 C 0.06022(7) 0.8030(2) 0.23047(11) 0.0229(5) Uani 1 1 d . . .
H33A H 0.0441 0.8778 0.2222 0.034 Uiso 1 1 calc R . .
H33B H 0.0421 0.7403 0.2421 0.034 Uiso 1 1 calc R . .
H33C H 0.0696 0.7797 0.1906 0.034 Uiso 1 1 calc R . .
O40 O 0.06086(5) 1.11133(14) 0.36670(8) 0.0245(4) Uani 1 1 d . . .
O41 O 0.08090(4) 0.91592(12) 0.44403(7) 0.0158(3) Uani 1 1 d . . .
C41 C 0.03777(6) 0.95676(19) 0.42800(11) 0.0184(4) Uani 1 1 d . . .
H41A H 0.0329 1.0115 0.4629 0.022 Uiso 1 1 calc R . .
H41B H 0.0182 0.8880 0.4256 0.022 Uiso 1 1 calc R . .
C42 C 0.02895(7) 1.0206(2) 0.36271(11) 0.0203(5) Uani 1 1 d . . .
H42A H 0.0302 0.9640 0.3266 0.024 Uiso 1 1 calc R . .
H42B H 0.0003 1.0571 0.3536 0.024 Uiso 1 1 calc R . .
C43 C 0.05239(8) 1.1901(2) 0.31127(13) 0.0330(6) Uani 1 1 d . . .
H43A H 0.0503 1.1440 0.2706 0.050 Uiso 1 1 calc R . .
H43B H 0.0756 1.2482 0.3157 0.050 Uiso 1 1 calc R . .
H43C H 0.0255 1.2321 0.3094 0.050 Uiso 1 1 calc R . .
O60 O 0.05315(6) 0.63169(15) 0.65343(9) 0.0344(4) Uani 1 1 d . . .
O61 O 0.05724(5) 0.71243(15) 0.52491(8) 0.0245(4) Uani 1 1 d . . .
H61 H 0.0514(9) 0.694(2) 0.4905(14) 0.029 Uiso 1 1 d . . .
C61 C 0.01952(7) 0.7154(2) 0.55033(13) 0.0271(5) Uani 1 1 d . . .
H61A H -0.0059 0.7105 0.5132 0.032 Uiso 1 1 calc R . .
H61B H 0.0183 0.7920 0.5736 0.032 Uiso 1 1 calc R . .
C62 C 0.01904(8) 0.6141(2) 0.59705(13) 0.0316(6) Uani 1 1 d . . .
H62A H -0.0085 0.6121 0.6105 0.038 Uiso 1 1 calc R . .
H62B H 0.0227 0.5374 0.5754 0.038 Uiso 1 1 calc R . .
C63 C 0.05552(10) 0.5390(3) 0.70121(15) 0.0458(7) Uani 1 1 d . . .
H63A H 0.0282 0.5324 0.7139 0.069 Uiso 1 1 calc R . .
H63B H 0.0780 0.5578 0.7403 0.069 Uiso 1 1 calc R . .
H63C H 0.0621 0.4632 0.6822 0.069 Uiso 1 1 calc R . .
O70 O 0.19643(5) 0.62103(15) 0.73099(9) 0.0323(4) Uani 1 1 d . . .
O71 O 0.12857(6) 0.73417(15) 0.63416(8) 0.0278(4) Uani 1 1 d . . .
H71 H 0.1008(17) 0.688(5) 0.636(3) 0.033 Uiso 1 1 d P . .
C71 C 0.14681(8) 0.7787(2) 0.69972(11) 0.0290(6) Uani 1 1 d . . .
H71A H 0.1308 0.7457 0.7310 0.035 Uiso 1 1 calc R . .
H71B H 0.1439 0.8666 0.6999 0.035 Uiso 1 1 calc R . .
C72 C 0.19248(8) 0.7463(2) 0.72241(13) 0.0287(5) Uani 1 1 d . . .
H72A H 0.2083 0.7727 0.6894 0.034 Uiso 1 1 calc R . .
H72B H 0.2048 0.7869 0.7647 0.034 Uiso 1 1 calc R . .
C73 C 0.23929(9) 0.5849(3) 0.75051(15) 0.0443(7) Uani 1 1 d . . .
H73A H 0.2542 0.6065 0.7161 0.066 Uiso 1 1 calc R . .
H73B H 0.2406 0.4982 0.7570 0.066 Uiso 1 1 calc R . .
H73C H 0.2528 0.6247 0.7920 0.066 Uiso 1 1 calc R . .
O51 O 0.10605(6) 1.17066(15) 0.51067(9) 0.0304(4) Uani 1 1 d . . .
H51 H 0.0989(9) 1.134(3) 0.5400(14) 0.036 Uiso 1 1 d . . .
O50 O 0.12674(10) 1.2970(3) 0.63716(15) 0.0302(7) Uiso 0.65 1 d P A 1
C51 C 0.10733(11) 1.3017(3) 0.51420(17) 0.0137(7) Uiso 0.65 1 d P A 1
H51A H 0.0855 1.3356 0.4773 0.016 Uiso 0.65 1 calc PR A 1
H51B H 0.1356 1.3306 0.5101 0.016 Uiso 0.65 1 calc PR A 1
C52 C 0.09878(13) 1.3425(4) 0.58039(19) 0.0297(8) Uiso 0.65 1 d P A 1
H52A H 0.1002 1.4307 0.5822 0.036 Uiso 0.65 1 calc PR A 1
H52B H 0.0694 1.3192 0.5817 0.036 Uiso 0.65 1 calc PR A 1
C53 C 0.16835(17) 1.3500(5) 0.6497(3) 0.0417(12) Uiso 0.65 1 d P A 1
H53A H 0.1822 1.3293 0.6139 0.063 Uiso 0.65 1 calc PR A 1
H53B H 0.1855 1.3199 0.6917 0.063 Uiso 0.65 1 calc PR A 1
H53C H 0.1658 1.4369 0.6522 0.063 Uiso 0.65 1 calc PR A 1
O50A O 0.1667(3) 1.3264(8) 0.5960(5) 0.0138(19) Uiso 0.15 1 d P A 2
C51A C 0.0955(3) 1.2820(9) 0.5272(5) 0.050(3) Uiso 0.15 1 d P A 2
H51C H 0.0691 1.2770 0.5437 0.060 Uiso 0.15 1 calc PR A 2
H51D H 0.0894 1.3322 0.4870 0.060 Uiso 0.15 1 calc PR A 2
C52A C 0.1277(2) 1.3393(6) 0.5765(3) 0.0251(14) Uiso 0.15 1 d P A 2
H52C H 0.1245 1.4248 0.5645 0.030 Uiso 0.15 1 calc PR A 2
H52D H 0.1171 1.3317 0.6174 0.030 Uiso 0.15 1 calc PR A 2
C53A C 0.1827(3) 1.3347(9) 0.6703(5) 0.042(2) Uiso 0.15 1 d P A 2
H53D H 0.2126 1.3103 0.6825 0.063 Uiso 0.15 1 calc PR A 2
H53E H 0.1657 1.2821 0.6919 0.063 Uiso 0.15 1 calc PR A 2
H53F H 0.1801 1.4171 0.6845 0.063 Uiso 0.15 1 calc PR A 2
O50B O 0.1428(3) 1.2798(7) 0.6358(4) 0.0169(18) Uiso 0.20 1 d P A 3
C51B C 0.0955(3) 1.2820(9) 0.5272(5) 0.050(3) Uiso 0.20 1 d P A 3
H51E H 0.0691 1.2770 0.5437 0.060 Uiso 0.20 1 calc PR A 3
H51F H 0.0894 1.3322 0.4870 0.060 Uiso 0.20 1 calc PR A 3
C52B C 0.1277(2) 1.3393(6) 0.5765(3) 0.0251(14) Uiso 0.20 1 d P A 3
H52E H 0.1523 1.3557 0.5568 0.030 Uiso 0.20 1 calc PR A 3
H52F H 0.1164 1.4174 0.5867 0.030 Uiso 0.20 1 calc PR A 3
C53B C 0.1827(3) 1.3347(9) 0.6703(5) 0.042(2) Uiso 0.20 1 d P A 3
H53G H 0.2000 1.3533 0.6384 0.063 Uiso 0.20 1 calc PR A 3
H53H H 0.1983 1.2794 0.7037 0.063 Uiso 0.20 1 calc PR A 3
H53I H 0.1766 1.4083 0.6918 0.063 Uiso 0.20 1 calc PR A 3

loop_
_atom_site_aniso_label
_atom_site_aniso_U_11
_atom_site_aniso_U_22
_atom_site_aniso_U_33
_atom_site_aniso_U_23
_atom_site_aniso_U_13
_atom_site_aniso_U_12
Mn1 0.01131(15) 0.01146(15) 0.01734(16) -0.00005(13) 0.00403(12) -0.00014(11)
Mn2 0.01316(15) 0.01223(15) 0.01422(16) -0.00057(12) 0.00343(12) -0.00090(12)
Mn3 0.01420(16) 0.01177(15) 0.01993(17) -0.00101(13) 0.00198(13) 0.00045(12)
Mn4 0.01342(16) 0.01834(16) 0.01522(16) -0.00313(13) 0.00449(13) -0.00188(12)
Cl1 0.0150(2) 0.0185(2) 0.0178(2) 0.0031(2) 0.0060(2) 0.00280(19)
Cl2 0.0190(3) 0.0230(3) 0.0225(3) -0.0025(2) 0.0030(2) -0.0077(2)
Cl3 0.0223(3) 0.0155(2) 0.0339(3) 0.0056(2) 0.0019(2) -0.0020(2)
Cl4 0.0212(3) 0.0321(3) 0.0240(3) -0.0106(2) 0.0082(2) 0.0014(2)
O10 0.0240(8) 0.0184(8) 0.0188(8) -0.0029(6) 0.0064(7) 0.0051(6)
O11 0.0147(7) 0.0117(7) 0.0173(7) -0.0004(6) 0.0041(6) -0.0005(5)
C11 0.0180(11) 0.0135(10) 0.0222(11) 0.0036(9) 0.0036(9) -0.0010(8)
C12 0.0204(11) 0.0119(10) 0.0242(12) 0.0024(9) 0.0031(9) 0.0015(8)
C13 0.0327(14) 0.0357(14) 0.0257(13) -0.0072(11) 0.0108(11) 0.0074(11)
O20 0.0171(8) 0.0141(7) 0.0301(9) 0.0010(6) 0.0079(7) -0.0020(6)
O21 0.0119(7) 0.0148(7) 0.0198(8) -0.0041(6) 0.0028(6) -0.0019(5)
C21 0.0157(10) 0.0172(10) 0.0207(11) -0.0052(9) -0.0007(9) -0.0025(8)
C22 0.0176(11) 0.0146(10) 0.0263(12) -0.0039(9) -0.0007(9) -0.0006(8)
C23 0.0177(11) 0.0178(11) 0.0390(14) 0.0079(10) 0.0090(10) -0.0014(9)
O30 0.0190(8) 0.0197(8) 0.0164(8) 0.0031(6) 0.0012(6) -0.0033(6)
O31 0.0145(7) 0.0149(7) 0.0159(7) 0.0012(6) 0.0050(6) -0.0006(6)
C31 0.0192(11) 0.0178(10) 0.0183(11) 0.0020(9) 0.0085(9) -0.0002(8)
C32 0.0232(11) 0.0173(11) 0.0193(11) 0.0043(9) 0.0078(9) -0.0018(9)
C33 0.0237(12) 0.0255(12) 0.0169(11) -0.0003(9) -0.0005(10) -0.0006(9)
O40 0.0177(8) 0.0266(8) 0.0260(9) 0.0073(7) -0.0019(7) -0.0010(6)
O41 0.0109(7) 0.0164(7) 0.0196(8) -0.0022(6) 0.0029(6) 0.0012(6)
C41 0.0120(10) 0.0211(11) 0.0220(12) -0.0036(9) 0.0040(9) 0.0021(8)
C42 0.0127(10) 0.0234(11) 0.0236(12) -0.0014(9) 0.0017(9) 0.0010(9)
C43 0.0250(13) 0.0342(14) 0.0366(15) 0.0114(12) 0.0003(11) 0.0034(11)
O60 0.0419(11) 0.0300(10) 0.0307(10) 0.0059(8) 0.0070(9) -0.0136(8)
O61 0.0217(8) 0.0329(9) 0.0200(9) -0.0045(7) 0.0070(7) -0.0094(7)
C61 0.0184(11) 0.0348(13) 0.0299(13) -0.0008(11) 0.0094(10) -0.0036(10)
C62 0.0302(14) 0.0340(14) 0.0332(14) -0.0032(11) 0.0124(12) -0.0129(11)
C63 0.061(2) 0.0367(16) 0.0393(17) 0.0116(13) 0.0098(15) -0.0085(14)
O70 0.0272(9) 0.0294(9) 0.0401(11) 0.0101(8) 0.0070(8) 0.0021(7)
O71 0.0304(10) 0.0310(9) 0.0206(9) -0.0022(7) 0.0028(7) 0.0017(8)
C71 0.0343(14) 0.0352(14) 0.0168(12) -0.0021(10) 0.0048(11) 0.0053(11)
C72 0.0317(14) 0.0295(13) 0.0251(13) -0.0013(10) 0.0074(11) -0.0044(10)
C73 0.0326(15) 0.0530(18) 0.0472(18) 0.0178(15) 0.0091(14) 0.0102(13)
O51 0.0402(11) 0.0199(9) 0.0316(10) -0.0080(8) 0.0092(9) 0.0042(8)

loop_
_atom_type_symbol
_atom_type_description
_atom_type_scat_dispersion_real
_atom_type_scat_dispersion_imag
_atom_type_scat_source
C C 0.0033 0.0016 'International Tables Vol C Tables 4.2.6.8 and 6.1.1.4'
H H 0.0000 0.0000 'International Tables Vol C Tables 4.2.6.8 and 6.1.1.4'
O O 0.0106 0.0060 'International Tables Vol C Tables 4.2.6.8 and 6.1.1.4'
Mn Mn 0.3368 0.7283 'International Tables Vol C Tables 4.2.6.8 and 6.1.1.4'
Cl Cl 0.1484 0.1585 'International Tables Vol C Tables 4.2.6.8 and 6.1.1.4'

loop_
_geom_angle_atom_site_label_1
_geom_angle_atom_site_label_2
_geom_angle_atom_site_label_3
_geom_angle
_geom_angle_site_symmetry_1
_geom_angle_site_symmetry_3
_geom_angle_publ_flag
O21 Mn1 O31 81.8(1) . . ?
O21 Mn1 O11 78.0(1) . . ?
O31 Mn1 O11 81.2(1) . . ?
O21 Mn1 O20 72.3(1) . . ?
O31 Mn1 O20 95.5(1) . . ?
O11 Mn1 O20 150.3(1) . . ?
O21 Mn1 Cl1 161.3(1) . . ?
O31 Mn1 Cl1 96.3(1) . . ?
O11 Mn1 Cl1 120.3(1) . . ?
O20 Mn1 Cl1 89.5(1) . . ?
O21 Mn1 Cl1 101.1(1) . 7_566 ?
O31 Mn1 Cl1 173.8(1) . 7_566 ?
O11 Mn1 Cl1 93.9(1) . 7_566 ?
O20 Mn1 Cl1 90.7(1) . 7_566 ?
Cl1 Mn1 Cl1 82.7(1) . 7_566 ?
O11 Mn2 O41 82.7(1) . . ?
O11 Mn2 O30 149.4(1) . . ?
O41 Mn2 O30 112.8(1) . . ?
O11 Mn2 O31 81.2(1) . . ?
O41 Mn2 O31 80.0(1) . . ?
O30 Mn2 O31 76.2(1) . . ?
O11 Mn2 O10 73.9(1) . . ?
O41 Mn2 O10 156.5(1) . . ?
O30 Mn2 O10 89.1(1) . . ?
O31 Mn2 O10 98.1(1) . . ?
O11 Mn2 Cl2 107.5(1) . . ?
O41 Mn2 Cl2 93.6(1) . . ?
O30 Mn2 Cl2 98.0(1) . . ?
O31 Mn2 Cl2 168.6(1) . . ?
O10 Mn2 Cl2 91.6(1) . . ?
O41 Mn3 O31 80.1(1) . . ?
O41 Mn3 O51 93.6(1) . . ?
O31 Mn3 O51 161.8(1) . . ?
O41 Mn3 O21 79.8(1) . . ?
O31 Mn3 O21 79.8(1) . . ?
O51 Mn3 O21 82.4(1) . . ?
O41 Mn3 O40 73.4(1) . . ?
O31 Mn3 O40 109.2(1) . . ?
O51 Mn3 O40 84.9(1) . . ?
O21 Mn3 O40 149.5(1) . . ?
O41 Mn3 Cl3 158.8(1) . . ?
O31 Mn3 Cl3 98.3(1) . . ?
O51 Mn3 Cl3 93.7(1) . . ?
O21 Mn3 Cl3 120.8(1) . . ?
O40 Mn3 Cl3 87.5(1) . . ?
O21 Mn4 O11 78.5(1) . . ?
O21 Mn4 O41 80.9(1) . . ?
O11 Mn4 O41 81.5(1) . . ?
O21 Mn4 O71 113.8(1) . . ?
O11 Mn4 O71 94.1(1) . . ?
O41 Mn4 O71 163.7(1) . . ?
O21 Mn4 O61 161.4(1) . . ?
O11 Mn4 O61 87.0(1) . . ?
O41 Mn4 O61 85.5(1) . . ?
O71 Mn4 O61 78.5(1) . . ?
O21 Mn4 Cl4 96.7(1) . . ?
O11 Mn4 Cl4 174.8(1) . . ?
O41 Mn4 Cl4 95.9(1) . . ?
O71 Mn4 Cl4 89.6(1) . . ?
O61 Mn4 Cl4 97.3(1) . . ?
Mn1 Cl1 Mn1 97.3(1) . 7_566 ?
C13 O10 C12 111.6(2) . . ?
C13 O10 Mn2 130.6(2) . . ?
C12 O10 Mn2 114.0(2) . . ?
C11 O11 Mn2 107.2(2) . . ?
C11 O11 Mn4 125.4(2) . . ?
Mn2 O11 Mn4 97.1(2) . . ?
C11 O11 Mn1 122.0(2) . . ?
Mn2 O11 Mn1 98.4(1) . . ?
Mn4 O11 Mn1 100.9(1) . . ?
O11 C11 C12 109.4(2) . . ?
O10 C12 C11 107.4(2) . . ?
C23 O20 C22 112.5(2) . . ?
C23 O20 Mn1 127.1(2) . . ?
C22 O20 Mn1 114.8(2) . . ?
C21 O21 Mn4 125.9(2) . . ?
C21 O21 Mn1 108.0(2) . . ?
Mn4 O21 Mn1 102.0(1) . . ?
C21 O21 Mn3 120.6(2) . . ?
Mn4 O21 Mn3 98.1(1) . . ?
Mn1 O21 Mn3 97.6(1) . . ?
O21 C21 C22 108.9(2) . . ?
O20 C22 C21 107.1(2) . . ?
C33 O30 C32 112.9(2) . . ?
C33 O30 Mn2 127.3(2) . . ?
C32 O30 Mn2 114.1(2) . . ?
C31 O31 Mn1 123.7(2) . . ?
C31 O31 Mn3 123.0(2) . . ?
Mn1 O31 Mn3 98.7(1) . . ?
C31 O31 Mn2 110.1(2) . . ?
Mn1 O31 Mn2 97.6(1) . . ?
Mn3 O31 Mn2 98.5(1) . . ?
O31 C31 C32 110.9(2) . . ?
O30 C32 C31 107.4(2) . . ?
C43 O40 C42 112.9(2) . . ?
C43 O40 Mn3 130.0(2) . . ?
C42 O40 Mn3 112.1(2) . . ?
C41 O41 Mn3 112.8(2) . . ?
C41 O41 Mn2 121.8(2) . . ?
Mn3 O41 Mn2 100.7(1) . . ?
C41 O41 Mn4 121.7(2) . . ?
Mn3 O41 Mn4 99.2(1) . . ?
Mn2 O41 Mn4 96.4(1) . . ?
O41 C41 C42 109.6(2) . . ?
O40 C42 C41 107.5(2) . . ?
C62 O60 C63 112.3(2) . . ?
C61 O61 Mn4 127.2(2) . . ?
O61 C61 C62 110.9(2) . . ?
O60 C62 C61 107.9(2) . . ?
C73 O70 C72 112.0(2) . . ?
C71 O71 Mn4 124.9(2) . . ?
O71 C71 C72 112.1(2) . . ?
O70 C72 C71 109.6(2) . . ?
C51A O51 C51 22.4(5) . . ?
C51A O51 Mn3 147.3(5) . . ?
C51 O51 Mn3 127.4(2) . . ?
C52 O50 C53 113.3(3) . . ?
O51 C51 C52 109.5(3) . . ?
O50 C52 C51 115.6(3) . . ?
C52A O50A C53A 114.2(8) . . ?
O51 C51A C52A 114.2(8) . . ?
O50A C52A C51A 134.2(8) . . ?

loop_
_geom_bond_atom_site_label_1
_geom_bond_atom_site_label_2
_geom_bond_distance
_geom_bond_site_symmetry_2
_geom_bond_publ_flag
Mn1 O21 2.179(2) . ?
Mn1 O31 2.181(2) . ?
Mn1 O11 2.191(2) . ?
Mn1 O20 2.291(2) . ?
Mn1 Cl1 2.525(1) . ?
Mn1 Cl1 2.583(1) 7_566 ?
Mn2 O11 2.168(2) . ?
Mn2 O41 2.173(2) . ?
Mn2 O30 2.196(2) . ?
Mn2 O31 2.207(2) . ?
Mn2 O10 2.267(2) . ?
Mn2 Cl2 2.452(1) . ?
Mn3 O41 2.168(2) . ?
Mn3 O31 2.206(2) . ?
Mn3 O51 2.216(2) . ?
Mn3 O21 2.245(2) . ?
Mn3 O40 2.353(2) . ?
Mn3 Cl3 2.416(1) . ?
Mn4 O21 2.162(2) . ?
Mn4 O11 2.187(2) . ?
Mn4 O41 2.205(2) . ?
Mn4 O71 2.239(2) . ?
Mn4 O61 2.263(2) . ?
Mn4 Cl4 2.459(1) . ?
Mn1 Mn2 3.301(2) . ?
Mn1 Mn3 3.329(2) . ?
Mn1 Mn4 3.375(2) . ?
Mn2 Mn3 3.343(2) . ?
Mn2 Mn4 3.264(2) . ?
Mn3 Mn4 3.330(1) . ?
Cl1 Mn1 2.583(1) 7_566 ?
O10 C13 1.431(3) . ?
O10 C12 1.436(3) . ?
O11 C11 1.428(2) . ?
C11 C12 1.507(3) . ?
O20 C23 1.437(3) . ?
O20 C22 1.441(3) . ?
O21 C21 1.422(2) . ?
C21 C22 1.514(3) . ?
O30 C33 1.440(3) . ?
O30 C32 1.443(2) . ?
O31 C31 1.423(2) . ?
C31 C32 1.512(3) . ?
O40 C43 1.427(3) . ?
O40 C42 1.436(3) . ?
O41 C41 1.430(2) . ?
C41 C42 1.503(3) . ?
O60 C62 1.426(3) . ?
O60 C63 1.427(3) . ?
O61 C61 1.434(3) . ?
C61 C62 1.497(3) . ?
O70 C73 1.409(3) . ?
O70 C72 1.418(3) . ?
O71 C71 1.444(3) . ?
C71 C72 1.486(3) . ?
O51 C51A 1.358(10) . ?
O51 C51 1.471(4) . ?
O50 C52 1.407(5) . ?
O50 C53 1.437(6) . ?
C51 C52 1.533(5) . ?
O50A C52A 1.236(11) . ?
O50A C53A 1.515(13) . ?
C51A C52A 1.434(12) . ?

loop_
_geom_hbond_atom_site_label_D
_geom_hbond_atom_site_label_H
_geom_hbond_atom_site_label_A
_geom_hbond_distance_DH
_geom_hbond_distance_HA
_geom_hbond_distance_DA
_geom_hbond_angle_DHA
_geom_hbond_site_symmetry_A
_geom_hbond_publ_flag
O51 H51 Cl4 0.81(3) 2.27(3) 3.061(2) 166(3) . yes
O61 H61 Cl2 0.73(3) 2.35(3) 3.072(2) 172(2) . yes
O71 H71 O60 1.04(6) 1.78(6) 2.802(3) 167(4) . yes
C12 H12A O20 0.99 2.52 3.322(3) 138 7_566 yes
C23 H23A Cl3 0.98 2.73 3.594(3) 148 . yes
C43 H43B Cl3 0.98 2.78 3.449(3) 126 . yes

loop_
_geom_torsion_atom_site_label_1
_geom_torsion_atom_site_label_2
_geom_torsion_atom_site_label_3
_geom_torsion_atom_site_label_4
_geom_torsion
_geom_torsion_site_symmetry_1
_geom_torsion_site_symmetry_2
_geom_torsion_site_symmetry_3
_geom_torsion_site_symmetry_4
_geom_torsion_publ_flag
O21 Mn1 Cl1 Mn1 103.2(2) . . . 7_566 ?
O31 Mn1 Cl1 Mn1 -173.8(1) . . . 7_566 ?
O11 Mn1 Cl1 Mn1 -90.2(1) . . . 7_566 ?
O20 Mn1 Cl1 Mn1 90.8(1) . . . 7_566 ?
O11 Mn2 O10 C13 -146.4(2) . . . . ?
O41 Mn2 O10 C13 -151.5(2) . . . . ?
O30 Mn2 O10 C13 7.8(2) . . . . ?
O31 Mn2 O10 C13 -68.1(2) . . . . ?
Cl2 Mn2 O10 C13 105.8(2) . . . . ?
O11 Mn2 O10 C12 9.4(2) . . . . ?
O41 Mn2 O10 C12 4.2(2) . . . . ?
O30 Mn2 O10 C12 163.6(2) . . . . ?
O31 Mn2 O10 C12 87.7(2) . . . . ?
Cl2 Mn2 O10 C12 -98.4(2) . . . . ?
O41 Mn2 O11 C11 142.3(2) . . . . ?
O30 Mn2 O11 C11 -94.3(2) . . . . ?
O31 Mn2 O11 C11 -136.8(2) . . . . ?
O10 Mn2 O11 C11 -35.7(2) . . . . ?
Cl2 Mn2 O11 C11 50.8(2) . . . . ?
O41 Mn2 O11 Mn4 11.8(1) . . . . ?
O30 Mn2 O11 Mn4 135.2(1) . . . . ?
O31 Mn2 O11 Mn4 92.7(1) . . . . ?
O10 Mn2 O11 Mn4 -166.2(1) . . . . ?
Cl2 Mn2 O11 Mn4 -79.7(1) . . . . ?
O41 Mn2 O11 Mn1 -90.4(1) . . . . ?
O30 Mn2 O11 Mn1 33.1(2) . . . . ?
O31 Mn2 O11 Mn1 -9.4(1) . . . . ?
O10 Mn2 O11 Mn1 91.7(1) . . . . ?
Cl2 Mn2 O11 Mn1 178.2(1) . . . . ?
O21 Mn4 O11 C11 149.0(2) . . . . ?
O41 Mn4 O11 C11 -128.6(2) . . . . ?
O71 Mn4 O11 C11 35.6(2) . . . . ?
O61 Mn4 O11 C11 -42.7(2) . . . . ?
Cl4 Mn4 O11 C11 171.3(4) . . . . ?
O21 Mn4 O11 Mn2 -94.0(1) . . . . ?
O41 Mn4 O11 Mn2 -11.6(1) . . . . ?
O71 Mn4 O11 Mn2 152.5(1) . . . . ?
O61 Mn4 O11 Mn2 74.2(1) . . . . ?
Cl4 Mn4 O11 Mn2 -71.8(5) . . . . ?
O21 Mn4 O11 Mn1 6.0(1) . . . . ?
O41 Mn4 O11 Mn1 88.4(1) . . . . ?
O71 Mn4 O11 Mn1 -107.4(1) . . . . ?
O61 Mn4 O11 Mn1 174.3(1) . . . . ?
Cl4 Mn4 O11 Mn1 28.3(5) . . . . ?
O21 Mn1 O11 C11 -150.7(2) . . . . ?
O31 Mn1 O11 C11 126.0(2) . . . . ?
O20 Mn1 O11 C11 -148.3(2) . . . . ?
Cl1 Mn1 O11 C11 33.7(2) . . . . ?
Cl1 Mn1 O11 C11 -50.1(2) 7_566 . . . ?
O21 Mn1 O11 Mn2 92.9(1) . . . . ?
O31 Mn1 O11 Mn2 9.5(1) . . . . ?
O20 Mn1 O11 Mn2 95.3(2) . . . . ?
Cl1 Mn1 O11 Mn2 -82.7(1) . . . . ?
Cl1 Mn1 O11 Mn2 -166.5(1) 7_566 . . . ?
O21 Mn1 O11 Mn4 -6.0(1) . . . . ?
O31 Mn1 O11 Mn4 -89.4(1) . . . . ?
O20 Mn1 O11 Mn4 -3.6(2) . . . . ?
Cl1 Mn1 O11 Mn4 178.4(1) . . . . ?
Cl1 Mn1 O11 Mn4 94.6(1) 7_566 . . . ?
Mn2 O11 C11 C12 58.7(2) . . . . ?
Mn4 O11 C11 C12 170.9(2) . . . . ?
Mn1 O11 C11 C12 -53.3(2) . . . . ?
C13 O10 C12 C11 177.8(2) . . . . ?
Mn2 O10 C12 C11 17.4(2) . . . . ?
O11 C11 C12 O10 -49.8(2) . . . . ?
O21 Mn1 O20 C23 -138.3(2) . . . . ?
O31 Mn1 O20 C23 -58.7(2) . . . . ?
O11 Mn1 O20 C23 -140.7(2) . . . . ?
Cl1 Mn1 O20 C23 37.6(2) . . . . ?
Cl1 Mn1 O20 C23 120.3(2) 7_566 . . . ?
O21 Mn1 O20 C22 12.7(2) . . . . ?
O31 Mn1 O20 C22 92.3(2) . . . . ?
O11 Mn1 O20 C22 10.3(2) . . . . ?
Cl1 Mn1 O20 C22 -171.4(2) . . . . ?
Cl1 Mn1 O20 C22 -88.7(2) 7_566 . . . ?
O11 Mn4 O21 C21 -129.0(2) . . . . ?
O41 Mn4 O21 C21 147.9(2) . . . . ?
O71 Mn4 O21 C21 -39.6(2) . . . . ?
O61 Mn4 O21 C21 -168.4(2) . . . . ?
Cl4 Mn4 O21 C21 53.0(2) . . . . ?
O11 Mn4 O21 Mn1 -6.1(1) . . . . ?
O41 Mn4 O21 Mn1 -89.2(1) . . . . ?
O71 Mn4 O21 Mn1 83.3(1) . . . . ?
O61 Mn4 O21 Mn1 -45.5(2) . . . . ?
Cl4 Mn4 O21 Mn1 175.9(1) . . . . ?
O11 Mn4 O21 Mn3 93.5(1) . . . . ?
O41 Mn4 O21 Mn3 10.4(1) . . . . ?
O71 Mn4 O21 Mn3 -177.1(1) . . . . ?
O61 Mn4 O21 Mn3 54.1(2) . . . . ?
Cl4 Mn4 O21 Mn3 -84.5(1) . . . . ?
O31 Mn1 O21 C21 -136.8(2) . . . . ?
O11 Mn1 O21 C21 140.4(2) . . . . ?
O20 Mn1 O21 C21 -38.4(2) . . . . ?
Cl1 Mn1 O21 C21 -51.4(2) . . . . ?
Cl1 Mn1 O21 C21 48.8(2) 7_566 . . . ?
O31 Mn1 O21 Mn4 88.8(1) . . . . ?
O11 Mn1 O21 Mn4 6.1(1) . . . . ?
O20 Mn1 O21 Mn4 -172.7(1) . . . . ?
Cl1 Mn1 O21 Mn4 174.3(1) . . . . ?
Cl1 Mn1 O21 Mn4 -85.6(1) 7_566 . . . ?
O31 Mn1 O21 Mn3 -11.21(6) . . . . ?
O11 Mn1 O21 Mn3 -93.9(1) . . . . ?
O20 Mn1 O21 Mn3 87.3(1) . . . . ?
Cl1 Mn1 O21 Mn3 74.3(2) . . . . ?
Cl1 Mn1 O21 Mn3 174.4(1) 7_566 . . . ?
O41 Mn3 O21 C21 -151.1(2) . . . . ?
O31 Mn3 O21 C21 127.2(2) . . . . ?
O51 Mn3 O21 C21 -56.0(2) . . . . ?
O40 Mn3 O21 C21 -122.3(2) . . . . ?
Cl3 Mn3 O21 C21 33.7(2) . . . . ?
O41 Mn3 O21 Mn4 -10.6(1) . . . . ?
O31 Mn3 O21 Mn4 -92.2(1) . . . . ?
O51 Mn3 O21 Mn4 84.5(1) . . . . ?
O40 Mn3 O21 Mn4 18.3(2) . . . . ?
Cl3 Mn3 O21 Mn4 174.2(1) . . . . ?
O41 Mn3 O21 Mn1 92.8(1) . . . . ?
O31 Mn3 O21 Mn1 11.1(1) . . . . ?
O51 Mn3 O21 Mn1 -172.1(1) . . . . ?
O40 Mn3 O21 Mn1 121.7(1) . . . . ?
Cl3 Mn3 O21 Mn1 -82.4(1) . . . . ?
Mn4 O21 C21 C22 -179.3(2) . . . . ?
Mn1 O21 C21 C22 60.4(2) . . . . ?
Mn3 O21 C21 C22 -50.2(2) . . . . ?
C23 O20 C22 C21 168.8(2) . . . . ?
Mn1 O20 C22 C21 13.6(2) . . . . ?
O21 C21 C22 O20 -47.5(2) . . . . ?
O11 Mn2 O30 C33 156.8(2) . . . . ?
O41 Mn2 O30 C33 -87.1(2) . . . . ?
O31 Mn2 O30 C33 -159.7(2) . . . . ?
O10 Mn2 O30 C33 101.7(2) . . . . ?
Cl2 Mn2 O30 C33 10.2(2) . . . . ?
O11 Mn2 O30 C32 -52.0(2) . . . . ?
O41 Mn2 O30 C32 64.1(2) . . . . ?
O31 Mn2 O30 C32 -8.5(2) . . . . ?
O10 Mn2 O30 C32 -107.1(2) . . . . ?
Cl2 Mn2 O30 C32 161.5(2) . . . . ?
O21 Mn1 O31 C31 151.3(2) . . . . ?
O11 Mn1 O31 C31 -129.7(2) . . . . ?
O20 Mn1 O31 C31 80.1(2) . . . . ?
Cl1 Mn1 O31 C31 -9.9(2) . . . . ?
Cl1 Mn1 O31 C31 -90.8(1) 7_566 . . . ?
O21 Mn1 O31 Mn3 11.4(1) . . . . ?
O11 Mn1 O31 Mn3 90.5(1) . . . . ?
O20 Mn1 O31 Mn3 -59.7(1) . . . . ?
Cl1 Mn1 O31 Mn3 -149.8(1) . . . . ?
Cl1 Mn1 O31 Mn3 129.4(3) 7_566 . . . ?
O21 Mn1 O31 Mn2 -88.4(1) . . . . ?
O11 Mn1 O31 Mn2 -9.4(1) . . . . ?
O20 Mn1 O31 Mn2 -159.6(1) . . . . ?
Cl1 Mn1 O31 Mn2 110.4(1) . . . . ?
Cl1 Mn1 O31 Mn2 29.6(4) 7_566 . . . ?
O41 Mn3 O31 C31 127.2(2) . . . . ?
O51 Mn3 O31 C31 -161.9(2) . . . . ?
O21 Mn3 O31 C31 -151.4(2) . . . . ?
O40 Mn3 O31 C31 58.8(2) . . . . ?
Cl3 Mn3 O31 C31 -31.4(2) . . . . ?
O41 Mn3 O31 Mn1 -92.5(1) . . . . ?
O51 Mn3 O31 Mn1 -21.6(2) . . . . ?
O21 Mn3 O31 Mn1 -11.2(1) . . . . ?
O40 Mn3 O31 Mn1 -161.0(1) . . . . ?
Cl3 Mn3 O31 Mn1 108.8(1) . . . . ?
O41 Mn3 O31 Mn2 6.6(1) . . . . ?
O51 Mn3 O31 Mn2 77.4(2) . . . . ?
O21 Mn3 O31 Mn2 87.9(1) . . . . ?
O40 Mn3 O31 Mn2 -61.9(1) . . . . ?
Cl3 Mn3 O31 Mn2 -152.1(1) . . . . ?
O11 Mn2 O31 C31 139.6(2) . . . . ?
O41 Mn2 O31 C31 -136.3(2) . . . . ?
O30 Mn2 O31 C31 -19.6(2) . . . . ?
O10 Mn2 O31 C31 67.4(2) . . . . ?
Cl2 Mn2 O31 C31 -80.2(2) . . . . ?
O11 Mn2 O31 Mn1 9.5(1) . . . . ?
O41 Mn2 O31 Mn1 93.5(1) . . . . ?
O30 Mn2 O31 Mn1 -149.8(1) . . . . ?
O10 Mn2 O31 Mn1 -62.8(1) . . . . ?
Cl2 Mn2 O31 Mn1 149.7(2) . . . . ?
O11 Mn2 O31 Mn3 -90.6(1) . . . . ?
O41 Mn2 O31 Mn3 -6.5(1) . . . . ?
O30 Mn2 O31 Mn3 110.2(1) . . . . ?
O10 Mn2 O31 Mn3 -162.8(1) . . . . ?
Cl2 Mn2 O31 Mn3 49.6(2) . . . . ?
Mn1 O31 C31 C32 158.7(2) . . . . ?
Mn3 O31 C31 C32 -70.7(2) . . . . ?
Mn2 O31 C31 C32 44.4(2) . . . . ?
C33 O30 C32 C31 -171.5(2) . . . . ?
Mn2 O30 C32 C31 33.1(2) . . . . ?
O31 C31 C32 O30 -51.3(2) . . . . ?
O41 Mn3 O40 C43 -157.6(2) . . . . ?
O31 Mn3 O40 C43 -84.7(2) . . . . ?
O51 Mn3 O40 C43 107.1(2) . . . . ?
O21 Mn3 O40 C43 172.7(2) . . . . ?
Cl3 Mn3 O40 C43 13.2(2) . . . . ?
O41 Mn3 O40 C42 -5.1(2) . . . . ?
O31 Mn3 O40 C42 67.8(2) . . . . ?
O51 Mn3 O40 C42 -100.4(2) . . . . ?
O21 Mn3 O40 C42 -34.8(2) . . . . ?
Cl3 Mn3 O40 C42 165.7(2) . . . . ?
O31 Mn3 O41 C41 -138.1(2) . . . . ?
O51 Mn3 O41 C41 59.1(2) . . . . ?
O21 Mn3 O41 C41 140.7(2) . . . . ?
O40 Mn3 O41 C41 -24.5(2) . . . . ?
Cl3 Mn3 O41 C41 -50.8(2) . . . . ?
O31 Mn3 O41 Mn2 -6.7(1) . . . . ?
O51 Mn3 O41 Mn2 -169.5(1) . . . . ?
O21 Mn3 O41 Mn2 -87.9(1) . . . . ?
O40 Mn3 O41 Mn2 106.9(1) . . . . ?
Cl3 Mn3 O41 Mn2 80.5(2) . . . . ?
O31 Mn3 O41 Mn4 91.7(1) . . . . ?
O51 Mn3 O41 Mn4 -71.1(1) . . . . ?
O21 Mn3 O41 Mn4 10.4(1) . . . . ?
O40 Mn3 O41 Mn4 -154.7(1) . . . . ?
Cl3 Mn3 O41 Mn4 178.9(1) . . . . ?
O11 Mn2 O41 C41 -145.5(2) . . . . ?
O30 Mn2 O41 C41 61.9(2) . . . . ?
O31 Mn2 O41 C41 132.2(2) . . . . ?
O10 Mn2 O41 C41 -140.6(2) . . . . ?
Cl2 Mn2 O41 C41 -38.3(2) . . . . ?
O11 Mn2 O41 Mn3 89.0(1) . . . . ?
O30 Mn2 O41 Mn3 -63.6(1) . . . . ?
O31 Mn2 O41 Mn3 6.7(1) . . . . ?
O10 Mn2 O41 Mn3 93.9(2) . . . . ?
Cl2 Mn2 O41 Mn3 -163.8(1) . . . . ?
O11 Mn2 O41 Mn4 -11.7(1) . . . . ?
O30 Mn2 O41 Mn4 -164.2(1) . . . . ?
O31 Mn2 O41 Mn4 -93.97(6) . . . . ?
O10 Mn2 O41 Mn4 -6.7(2) . . . . ?
Cl2 Mn2 O41 Mn4 95.5(1) . . . . ?
O21 Mn4 O41 C41 -135.0(2) . . . . ?
O11 Mn4 O41 C41 145.46(14) . . . . ?
O71 Mn4 O41 C41 70.1(3) . . . . ?
O61 Mn4 O41 C41 57.8(2) . . . . ?
Cl4 Mn4 O41 C41 -39.1(2) . . . . ?
O21 Mn4 O41 Mn3 -10.8(1) . . . . ?
O11 Mn4 O41 Mn3 -90.4(1) . . . . ?
O71 Mn4 O41 Mn3 -165.7(2) . . . . ?
O61 Mn4 O41 Mn3 -178.0(1) . . . . ?
Cl4 Mn4 O41 Mn3 85.0(1) . . . . ?
O21 Mn4 O41 Mn2 91.2(1) . . . . ?
O11 Mn4 O41 Mn2 11.6(1) . . . . ?
O71 Mn4 O41 Mn2 -63.8(2) . . . . ?
O61 Mn4 O41 Mn2 -76.0(1) . . . . ?
Cl4 Mn4 O41 Mn2 -172.9(1) . . . . ?
Mn3 O41 C41 C42 51.0(2) . . . . ?
Mn2 O41 C41 C42 -68.8(2) . . . . ?
Mn4 O41 C41 C42 168.6(2) . . . . ?
C43 O40 C42 C41 -171.2(2) . . . . ?
Mn3 O40 C42 C41 31.3(2) . . . . ?
O41 C41 C42 O40 -53.5(2) . . . . ?
O21 Mn4 O61 C61 -144.4(2) . . . . ?
O11 Mn4 O61 C61 177.1(2) . . . . ?
O41 Mn4 O61 C61 -101.2(2) . . . . ?
O71 Mn4 O61 C61 82.3(2) . . . . ?
Cl4 Mn4 O61 C61 -5.9(2) . . . . ?
Mn4 O61 C61 C62 -114.0(2) . . . . ?
C63 O60 C62 C61 -179.8(2) . . . . ?
O61 C61 C62 O60 65.8(3) . . . . ?
O21 Mn4 O71 C71 52.8(2) . . . . ?
O11 Mn4 O71 C71 132.0(2) . . . . ?
O41 Mn4 O71 C71 -154.4(2) . . . . ?
O61 Mn4 O71 C71 -141.9(2) . . . . ?
Cl4 Mn4 O71 C71 -44.4(2) . . . . ?
Mn4 O71 C71 C72 -107.9(2) . . . . ?
C73 O70 C72 C71 178.1(2) . . . . ?
O71 C71 C72 O70 -66.8(3) . . . . ?
O41 Mn3 O51 C51A -134.8(9) . . . . ?
O31 Mn3 O51 C51A 156.3(8) . . . . ?
O21 Mn3 O51 C51A 145.9(9) . . . . ?
O40 Mn3 O51 C51A -61.8(9) . . . . ?
Cl3 Mn3 O51 C51A 25.3(9) . . . . ?
O41 Mn3 O51 C51 -150.5(2) . . . . ?
O31 Mn3 O51 C51 140.6(2) . . . . ?
O21 Mn3 O51 C51 130.2(2) . . . . ?
O40 Mn3 O51 C51 -77.6(2) . . . . ?
Cl3 Mn3 O51 C51 9.6(2) . . . . ?
C51A O51 C51 C52 33.6(12) . . . . ?
Mn3 O51 C51 C52 -169.0(2) . . . . ?
C53 O50 C52 C51 73.4(5) . . . . ?
O51 C51 C52 O50 57.3(4) . . . . ?
C51 O51 C51A C52A -71.3(13) . . . . ?
Mn3 O51 C51A C52A -105.6(9) . . . . ?
C53A O50A C52A C51A -138.9(11) . . . . ?
O51 C51A C52A O50A 22.2(16) . . . . ?
Cl1 Mn1 Mn2 Cl2 112.30(4) . . . . ?
Cl1 Mn1 Mn3 Cl3 -39.94(3) . . . . ?
Cl1 Mn1 Mn4 Cl4 179.48(5) . . . . ?
Cl2 Mn2 Mn3 Cl3 -129.28(4) . . . . ?
Cl2 Mn2 Mn4 Cl4 -78.04(4) . . . . ?
Cl3 Mn3 Mn4 Cl4 83.61(6) . . . . ?
